data_7044111
loop_
_publ_author_name
'CANAC, Yves'
'Lugan, No\"el'
'Benaissa, Idir'
'Taakili, Rachid'

_publ_section_title
;
 A Convenient Access to N-Phosphonio-Substituted NHC Metal Complexes [M =
 Ag(I), Rh(I), Pd(II)]
;
_journal_name_full 'Dalton Trans.'
_journal_paper_doi 10.1039/C7DT02759A
_journal_year 2017
_chemical_compound_source 'synthesis as described'
_chemical_formula_moiety 'C33 H35 N2 P, 2(C F3 O3 S)'
_chemical_formula_sum 'C35 H35 F6 N2 O6 P S2'
_chemical_formula_weight 788.74
_space_group_IT_number 2
_symmetry_cell_setting triclinic
_symmetry_Int_Tables_number 2
_symmetry_space_group_name_Hall '-P 1'
_symmetry_space_group_name_H-M 'P -1'
_atom_sites_solution_hydrogens geom
_audit_creation_date 2016-06-20T12:30:25-00:00
_audit_creation_method 'WinGX routine CIF_UPDATE'
_audit_update_record
;
2017-06-26 deposited with the CCDC.
2017-09-04 downloaded from the CCDC.
;
_cell_angle_alpha 68.116(2)
_cell_angle_beta 87.751(2)
_cell_angle_gamma 70.945(2)
_cell_formula_units_Z 2
_cell_length_a 9.7214(4)
_cell_length_b 13.9079(7)
_cell_length_c 15.3042(7)
_cell_measurement_reflns_used 9999
_cell_measurement_temperature 100(2)
_cell_measurement_theta_max 36.29
_cell_measurement_theta_min 2.47
_cell_measurement_wavelength 0.71073
_cell_volume 1806.84(15)
_computing_structure_refinement 'SHELXL-2014/7 (Sheldrick, 2014)'
_diffrn_ambient_temperature 100(2)
_diffrn_measured_fraction_theta_full 0.978
_diffrn_measured_fraction_theta_max 0.973
_diffrn_measurement_device_type 'Bruker APEX II'
_diffrn_measurement_method 'phi and omega scans'
_diffrn_radiation_monochromator graphite
_diffrn_radiation_probe x-ray
_diffrn_radiation_source 'Incoatec I\mS Microsource '
_diffrn_radiation_type MoK\a
_diffrn_radiation_wavelength 0.71073
_diffrn_reflns_av_R_equivalents 0.0347
_diffrn_reflns_av_unetI/netI 0.0528
_diffrn_reflns_Laue_measured_fraction_full 0.978
_diffrn_reflns_Laue_measured_fraction_max 0.973
_diffrn_reflns_limit_h_max 10
_diffrn_reflns_limit_h_min -12
_diffrn_reflns_limit_k_max 17
_diffrn_reflns_limit_k_min -16
_diffrn_reflns_limit_l_max 18
_diffrn_reflns_limit_l_min -19
_diffrn_reflns_number 15978
_diffrn_reflns_point_group_measured_fraction_full 0.978
_diffrn_reflns_point_group_measured_fraction_max 0.973
_diffrn_reflns_theta_full 25.242
_diffrn_reflns_theta_max 26.371
_diffrn_reflns_theta_min 2.469
_diffrn_standards_decay_% 0
_diffrn_standards_interval_count 0
_diffrn_standards_number 0
_exptl_absorpt_coefficient_mu 0.27
_exptl_absorpt_correction_T_max 0.7456
_exptl_absorpt_correction_T_min 0.6702
_exptl_absorpt_correction_type multi-scan
_exptl_absorpt_process_details
;
'SADABS, Sheldrick, Bruker, 2000'
;
_exptl_crystal_colour yellow
_exptl_crystal_density_diffrn 1.45
_exptl_crystal_density_method 'not measured'
_exptl_crystal_description block
_exptl_crystal_F_000 816
_exptl_crystal_size_max 0.10
_exptl_crystal_size_mid 0.05
_exptl_crystal_size_min 0.05
_refine_diff_density_max 0.387
_refine_diff_density_min -0.47
_refine_diff_density_rms 0.07
_refine_ls_extinction_method none
_refine_ls_goodness_of_fit_ref 1.033
_refine_ls_hydrogen_treatment constr
_refine_ls_matrix_type full
_refine_ls_number_parameters 472
_refine_ls_number_reflns 7184
_refine_ls_number_restraints 0
_refine_ls_restrained_S_all 1.033
_refine_ls_R_factor_all 0.0676
_refine_ls_R_factor_gt 0.0463
_refine_ls_shift/su_max 0
_refine_ls_shift/su_mean 0
_refine_ls_structure_factor_coef Fsqd
_refine_ls_weighting_details 'w=1/[\s^2^(Fo^2^)+(0.0470P)^2^+1.8191P] where P=(Fo^2^+2Fc^2^)/3'
_refine_ls_weighting_scheme calc
_refine_ls_wR_factor_gt 0.1073
_refine_ls_wR_factor_ref 0.1182
_reflns_Friedel_coverage 0
_reflns_number_gt 5510
_reflns_number_total 7184
_reflns_threshold_expression 'I > 2\s(I)'
_cod_data_source_file c7dt02759a2.cif
_cod_data_source_block 1OTf2
_cod_database_code 7044111

loop_
_symmetry_equiv_pos_as_xyz
'x, y, z'
'-x, -y, -z'

loop_
_atom_site_label
_atom_site_type_symbol
_atom_site_fract_x
_atom_site_fract_y
_atom_site_fract_z
_atom_site_U_iso_or_equiv
_atom_site_adp_type
_atom_site_occupancy
_atom_site_site_symmetry_order
_atom_site_calc_flag
_atom_site_refinement_flags_posn
_atom_site_refinement_flags_adp
C7 C -0.4426(3) 0.2247(2) 0.6165(2) 0.0296(7) Uani 1 1 d . .
C8 C -0.5186(3) 0.5233(2) 0.26200(18) 0.0200(6) Uani 1 1 d . .
P1 P 0.02223(6) 0.29390(5) 0.34171(4) 0.01337(14) Uani 1 1 d . .
F1 F -0.5463(2) 0.32135(15) 0.58448(18) 0.0641(7) Uani 1 1 d . .
O1 O -0.63150(19) 0.12777(15) 0.67883(13) 0.0279(5) Uani 1 1 d . .
F3 F -0.3885(2) 0.20826(17) 0.70120(13) 0.0475(5) Uani 1 1 d . .
O2 O -0.5530(2) 0.14277(18) 0.52367(14) 0.0339(5) Uani 1 1 d . .
O3 O -0.3894(2) 0.01782(15) 0.66531(15) 0.0296(5) Uani 1 1 d . .
F2 F -0.3353(2) 0.22934(16) 0.56050(13) 0.0455(5) Uani 1 1 d . .
F5 F -0.43459(17) 0.41765(13) 0.28861(13) 0.0355(4) Uani 1 1 d . .
O6 O -0.75262(19) 0.66789(14) 0.15864(13) 0.0240(4) Uani 1 1 d . .
F4 F -0.5576(2) 0.54201(15) 0.33977(11) 0.0383(4) Uani 1 1 d . .
F6 F -0.43572(17) 0.58315(14) 0.22031(13) 0.0351(4) Uani 1 1 d . .
O5 O -0.6121(2) 0.52165(16) 0.10873(13) 0.0307(5) Uani 1 1 d . .
O4 O -0.7484(2) 0.48073(16) 0.24614(14) 0.0309(5) Uani 1 1 d . .
S1 S -0.51166(7) 0.11610(5) 0.62068(5) 0.02001(16) Uani 1 1 d . .
C34 C -0.1970(3) 0.5691(2) 0.06131(19) 0.0304(7) Uani 1 1 d . .
H34 H -0.2389 0.6248 0.0033 0.037 Uiso 1 1 calc R U
C35 C -0.2014(3) 0.4647(2) 0.08156(19) 0.0280(6) Uani 1 1 d . .
H35 H -0.247 0.4506 0.0376 0.034 Uiso 1 1 calc R U
C36 C -0.1379(3) 0.3811(2) 0.16731(18) 0.0210(6) Uani 1 1 d . .
H36 H -0.1408 0.3108 0.1812 0.025 Uiso 1 1 calc R U
C31 C -0.0694(2) 0.4023(2) 0.23293(17) 0.0160(5) Uani 1 1 d . .
C6 C 0.2178(2) 0.2519(2) 0.33749(16) 0.0146(5) Uani 1 1 d . .
H6A H 0.2527 0.3022 0.3527 0.018 Uiso 1 1 calc R U
H6B H 0.2606 0.1796 0.3869 0.018 Uiso 1 1 calc R U
C5 C 0.2756(3) 0.2470(2) 0.24446(16) 0.0162(5) Uani 1 1 d . .
H5A H 0.2489 0.1932 0.2293 0.019 Uiso 1 1 calc R U
H5B H 0.2351 0.3182 0.1932 0.019 Uiso 1 1 calc R U
C4 C 0.4413(3) 0.2140(2) 0.25838(17) 0.0166(5) Uani 1 1 d . .
H4A H 0.4653 0.2694 0.2727 0.02 Uiso 1 1 calc R U
H4B H 0.4786 0.145 0.3124 0.02 Uiso 1 1 calc R U
N2 N 0.5150(2) 0.20154(17) 0.17536(14) 0.0160(4) Uani 1 1 d . .
C1 C 0.5699(3) 0.1073(2) 0.16236(17) 0.0173(5) Uani 1 1 d . .
H1 H 0.5651 0.0395 0.2027 0.021 Uiso 1 1 calc R U
N1 N 0.6330(2) 0.12700(16) 0.08139(14) 0.0161(4) Uani 1 1 d . .
C11 C 0.7102(3) 0.0459(2) 0.04255(17) 0.0162(5) Uani 1 1 d . .
C12 C 0.6529(3) 0.0555(2) -0.04391(17) 0.0184(5) Uani 1 1 d . .
C13 C 0.7324(3) -0.0199(2) -0.08192(18) 0.0207(6) Uani 1 1 d . .
H13 H 0.6977 -0.0153 -0.1396 0.025 Uiso 1 1 calc R U
C14 C 0.8628(3) -0.1024(2) -0.03576(18) 0.0197(5) Uani 1 1 d . .
C18 C 0.9476(3) -0.1831(2) -0.07876(19) 0.0256(6) Uani 1 1 d . .
H18A H 1.046 -0.2183 -0.0494 0.038 Uiso 1 1 calc R U
H18B H 0.9486 -0.1447 -0.1454 0.038 Uiso 1 1 calc R U
H18C H 0.9021 -0.2376 -0.0688 0.038 Uiso 1 1 calc R U
C24 C -0.0921(3) 0.3979(2) 0.59213(19) 0.0252(6) Uani 1 1 d . .
H24 H -0.1173 0.4159 0.6447 0.03 Uiso 1 1 calc R U
C25 C -0.1928(3) 0.4424(2) 0.51416(19) 0.0240(6) Uani 1 1 d . .
H25 H -0.2849 0.4912 0.514 0.029 Uiso 1 1 calc R U
C26 C -0.1572(3) 0.4145(2) 0.43651(18) 0.0190(5) Uani 1 1 d . .
H26 H -0.225 0.4449 0.3841 0.023 Uiso 1 1 calc R U
C21 C -0.0196(3) 0.34085(19) 0.43667(16) 0.0144(5) Uani 1 1 d . .
C3 C 0.5438(3) 0.2841(2) 0.10058(17) 0.0178(5) Uani 1 1 d . .
H3 H 0.5174 0.3578 0.0921 0.021 Uiso 1 1 calc R U
C2 C 0.6176(3) 0.2370(2) 0.04239(17) 0.0182(5) Uani 1 1 d . .
H2 H 0.652 0.2724 -0.0139 0.022 Uiso 1 1 calc R U
C16 C 0.8400(3) -0.0360(2) 0.09181(17) 0.0173(5) Uani 1 1 d . .
C15 C 0.9143(3) -0.1100(2) 0.05059(18) 0.0196(5) Uani 1 1 d . .
H15 H 1.0006 -0.1658 0.0818 0.024 Uiso 1 1 calc R U
C17 C 0.5104(3) 0.1430(2) -0.09375(19) 0.0249(6) Uani 1 1 d . .
H17A H 0.5255 0.2123 -0.1242 0.037 Uiso 1 1 calc R U
H17B H 0.44 0.1486 -0.0485 0.037 Uiso 1 1 calc R U
H17C H 0.4749 0.1237 -0.1403 0.037 Uiso 1 1 calc R U
C19 C 0.9006(3) -0.0451(2) 0.18427(18) 0.0227(6) Uani 1 1 d . .
H19A H 0.8496 -0.0801 0.2344 0.034 Uiso 1 1 calc R U
H19B H 0.8883 0.0271 0.1822 0.034 Uiso 1 1 calc R U
H19C H 1.0027 -0.0881 0.1953 0.034 Uiso 1 1 calc R U
C33 C -0.1311(3) 0.5915(2) 0.1263(2) 0.0285(7) Uani 1 1 d . .
H33 H -0.1298 0.6622 0.1125 0.034 Uiso 1 1 calc R U
C32 C -0.0669(3) 0.5077(2) 0.21238(18) 0.0211(6) Uani 1 1 d . .
H32 H -0.0221 0.5223 0.2563 0.025 Uiso 1 1 calc R U
C41 C -0.0404(3) 0.1796(2) 0.36379(16) 0.0154(5) Uani 1 1 d . .
C46 C -0.1821(3) 0.1895(2) 0.39089(17) 0.0183(5) Uani 1 1 d . .
H46 H -0.2418 0.2545 0.3959 0.022 Uiso 1 1 calc R U
C45 C -0.2330(3) 0.1026(2) 0.41016(17) 0.0207(6) Uani 1 1 d . .
H45 H -0.3266 0.1089 0.4289 0.025 Uiso 1 1 calc R U
C44 C -0.1454(3) 0.0063(2) 0.40176(17) 0.0225(6) Uani 1 1 d . .
H44 H -0.1813 -0.0512 0.4129 0.027 Uiso 1 1 calc R U
C43 C -0.0040(3) -0.0046(2) 0.37667(17) 0.0210(6) Uani 1 1 d . .
H43 H 0.0554 -0.0701 0.3723 0.025 Uiso 1 1 calc R U
C42 C 0.0491(3) 0.0816(2) 0.35805(17) 0.0174(5) Uani 1 1 d . .
H42 H 0.1442 0.0738 0.3418 0.021 Uiso 1 1 calc R U
C22 C 0.0829(3) 0.2981(2) 0.51468(17) 0.0185(5) Uani 1 1 d . .
H22 H 0.1759 0.2504 0.5147 0.022 Uiso 1 1 calc R U
C23 C 0.0458(3) 0.3269(2) 0.59227(18) 0.0222(6) Uani 1 1 d . .
H23 H 0.1139 0.2983 0.6444 0.027 Uiso 1 1 calc R U
S2 S -0.67699(7) 0.55216(5) 0.18492(4) 0.01711(15) Uani 1 1 d . .

loop_
_atom_site_aniso_label
_atom_site_aniso_U_11
_atom_site_aniso_U_22
_atom_site_aniso_U_33
_atom_site_aniso_U_23
_atom_site_aniso_U_13
_atom_site_aniso_U_12
C7 0.0363(17) 0.0215(15) 0.0272(15) -0.0058(12) 0.0062(13) -0.0093(12)
C8 0.0190(13) 0.0187(13) 0.0204(13) -0.0062(11) -0.0003(11) -0.0051(10)
P1 0.0109(3) 0.0163(3) 0.0110(3) -0.0044(2) 0.0005(2) -0.0030(2)
F1 0.0590(14) 0.0213(10) 0.0986(18) -0.0145(11) -0.0041(12) -0.0051(9)
O1 0.0187(9) 0.0272(11) 0.0294(11) -0.0050(9) 0.0063(8) -0.0042(8)
F3 0.0658(13) 0.0613(13) 0.0349(10) -0.0240(10) 0.0100(9) -0.0399(11)
O2 0.0270(11) 0.0508(14) 0.0244(11) -0.0156(10) -0.0002(9) -0.0121(10)
O3 0.0185(10) 0.0204(10) 0.0419(12) -0.0064(9) -0.0002(9) -0.0022(8)
F2 0.0565(12) 0.0598(13) 0.0407(11) -0.0230(9) 0.0266(9) -0.0435(11)
F5 0.0263(9) 0.0213(9) 0.0488(11) -0.0075(8) -0.0173(8) 0.0005(7)
O6 0.0228(10) 0.0167(9) 0.0238(10) -0.0050(8) 0.0010(8) 0.0010(7)
F4 0.0458(11) 0.0531(12) 0.0245(9) -0.0199(8) 0.0007(8) -0.0211(9)
F6 0.0222(8) 0.0343(10) 0.0490(11) -0.0109(8) 0.0033(8) -0.0156(7)
O5 0.0349(11) 0.0313(11) 0.0239(10) -0.0172(9) -0.0026(9) -0.0002(9)
O4 0.0255(10) 0.0291(11) 0.0369(12) -0.0053(9) 0.0005(9) -0.0160(9)
S1 0.0153(3) 0.0188(3) 0.0213(3) -0.0043(3) 0.0009(3) -0.0037(2)
C34 0.0248(15) 0.0349(17) 0.0180(14) 0.0054(12) -0.0045(12) -0.0102(13)
C35 0.0263(15) 0.0368(17) 0.0166(13) -0.0067(12) -0.0031(11) -0.0087(13)
C36 0.0227(13) 0.0225(14) 0.0163(13) -0.0079(11) 0.0028(11) -0.0052(11)
C31 0.0098(11) 0.0215(13) 0.0137(12) -0.0048(10) 0.0025(9) -0.0038(10)
C6 0.0113(11) 0.0178(12) 0.0141(12) -0.0054(10) 0.0020(9) -0.0050(9)
C5 0.0148(12) 0.0203(13) 0.0127(12) -0.0059(10) 0.0004(10) -0.0054(10)
C4 0.0142(12) 0.0226(13) 0.0159(12) -0.0108(10) 0.0024(10) -0.0059(10)
N2 0.0135(10) 0.0179(11) 0.0168(11) -0.0071(9) 0.0037(8) -0.0053(8)
C1 0.0174(12) 0.0186(13) 0.0165(12) -0.0056(10) 0.0040(10) -0.0085(10)
N1 0.0184(11) 0.0154(10) 0.0147(10) -0.0058(8) 0.0047(8) -0.0061(8)
C11 0.0197(13) 0.0168(12) 0.0146(12) -0.0072(10) 0.0071(10) -0.0085(10)
C12 0.0222(13) 0.0207(13) 0.0141(12) -0.0054(10) 0.0059(10) -0.0113(11)
C13 0.0271(14) 0.0241(14) 0.0139(12) -0.0078(11) 0.0034(11) -0.0120(11)
C14 0.0238(13) 0.0205(13) 0.0197(13) -0.0098(11) 0.0086(11) -0.0119(11)
C18 0.0296(15) 0.0296(15) 0.0235(14) -0.0161(12) 0.0087(12) -0.0113(12)
C24 0.0273(15) 0.0312(16) 0.0229(14) -0.0169(12) 0.0078(12) -0.0102(12)
C25 0.0180(13) 0.0252(14) 0.0270(14) -0.0122(12) 0.0037(11) -0.0024(11)
C26 0.0158(12) 0.0218(13) 0.0168(12) -0.0061(10) -0.0001(10) -0.0043(10)
C21 0.0140(12) 0.0160(12) 0.0131(12) -0.0052(10) 0.0027(9) -0.0054(9)
C3 0.0175(12) 0.0150(12) 0.0199(13) -0.0047(10) 0.0029(10) -0.0064(10)
C2 0.0203(13) 0.0150(12) 0.0152(12) -0.0009(10) 0.0031(10) -0.0066(10)
C16 0.0189(12) 0.0181(13) 0.0153(12) -0.0053(10) 0.0058(10) -0.0086(10)
C15 0.0187(13) 0.0192(13) 0.0198(13) -0.0069(10) 0.0043(10) -0.0060(10)
C17 0.0261(14) 0.0274(15) 0.0191(14) -0.0076(12) 0.0004(11) -0.0075(12)
C19 0.0212(13) 0.0262(14) 0.0208(14) -0.0103(11) 0.0037(11) -0.0069(11)
C33 0.0271(15) 0.0232(15) 0.0277(15) 0.0025(12) -0.0025(12) -0.0125(12)
C32 0.0161(13) 0.0252(14) 0.0197(13) -0.0029(11) -0.0011(10) -0.0101(11)
C41 0.0144(12) 0.0184(12) 0.0120(11) -0.0034(10) -0.0005(9) -0.0064(10)
C46 0.0158(12) 0.0192(13) 0.0165(12) -0.0048(10) 0.0002(10) -0.0037(10)
C45 0.0145(12) 0.0273(14) 0.0156(12) -0.0023(11) -0.0026(10) -0.0073(11)
C44 0.0292(15) 0.0240(14) 0.0149(13) -0.0030(11) -0.0039(11) -0.0142(12)
C43 0.0254(14) 0.0195(13) 0.0175(13) -0.0075(11) -0.0031(11) -0.0058(11)
C42 0.0153(12) 0.0217(13) 0.0144(12) -0.0071(10) 0.0008(10) -0.0047(10)
C22 0.0176(13) 0.0205(13) 0.0149(12) -0.0061(10) 0.0018(10) -0.0042(10)
C23 0.0227(14) 0.0291(15) 0.0155(13) -0.0088(11) -0.0002(11) -0.0090(11)
S2 0.0157(3) 0.0167(3) 0.0174(3) -0.0059(2) -0.0007(2) -0.0039(2)

loop_
_atom_type_symbol
_atom_type_description
_atom_type_scat_dispersion_real
_atom_type_scat_dispersion_imag
_atom_type_scat_source
C C 0.0033 0.0016 'International Tables Vol C Tables 4.2.6.8 and 6.1.1.4'
F F 0.0171 0.0103 'International Tables Vol C Tables 4.2.6.8 and 6.1.1.4'
P P 0.1023 0.0942 'International Tables Vol C Tables 4.2.6.8 and 6.1.1.4'
S S 0.1246 0.1234 'International Tables Vol C Tables 4.2.6.8 and 6.1.1.4'
O O 0.0106 0.006 'International Tables Vol C Tables 4.2.6.8 and 6.1.1.4'
N N 0.0061 0.0033 'International Tables Vol C Tables 4.2.6.8 and 6.1.1.4'
H H 0 0 'International Tables Vol C Tables 4.2.6.8 and 6.1.1.4'

loop_
_geom_angle_atom_site_label_1
_geom_angle_atom_site_label_2
_geom_angle_atom_site_label_3
_geom_angle
F1 C7 F2 107.9(2)
F1 C7 F3 107.9(3)
F2 C7 F3 106.7(2)
F1 C7 S1 111.1(2)
F2 C7 S1 111.2(2)
F3 C7 S1 111.84(19)
F6 C8 F4 107.5(2)
F6 C8 F5 107.1(2)
F4 C8 F5 107.6(2)
F6 C8 S2 112.66(17)
F4 C8 S2 111.58(18)
F5 C8 S2 110.14(18)
C21 P1 C31 109.65(11)
C21 P1 C41 108.86(11)
C31 P1 C41 109.07(12)
C21 P1 C6 107.85(11)
C31 P1 C6 110.97(11)
C41 P1 C6 110.41(12)
O2 S1 O3 116.22(13)
O2 S1 O1 114.91(12)
O3 S1 O1 113.30(11)
O2 S1 C7 103.63(13)
O3 S1 C7 103.10(13)
O1 S1 C7 103.42(13)
C35 C34 C33 120.7(2)
C35 C34 H34 119.6
C33 C34 H34 119.6
C34 C35 C36 119.9(3)
C34 C35 H35 120.1
C36 C35 H35 120.1
C35 C36 C31 120.0(3)
C35 C36 H36 120
C31 C36 H36 120
C32 C31 C36 119.8(2)
C32 C31 P1 119.4(2)
C36 C31 P1 120.7(2)
C5 C6 P1 117.09(17)
C5 C6 H6A 108
P1 C6 H6A 108
C5 C6 H6B 108
P1 C6 H6B 108
H6A C6 H6B 107.3
C4 C5 C6 106.61(19)
C4 C5 H5A 110.4
C6 C5 H5A 110.4
C4 C5 H5B 110.4
C6 C5 H5B 110.4
H5A C5 H5B 108.6
N2 C4 C5 113.4(2)
N2 C4 H4A 108.9
C5 C4 H4A 108.9
N2 C4 H4B 108.9
C5 C4 H4B 108.9
H4A C4 H4B 107.7
C1 N2 C3 109.0(2)
C1 N2 C4 125.1(2)
C3 N2 C4 125.8(2)
N2 C1 N1 108.2(2)
N2 C1 H1 125.9
N1 C1 H1 125.9
C1 N1 C2 108.6(2)
C1 N1 C11 126.0(2)
C2 N1 C11 125.3(2)
C16 C11 C12 123.3(2)
C16 C11 N1 118.6(2)
C12 C11 N1 118.1(2)
C13 C12 C11 117.1(2)
C13 C12 C17 121.0(2)
C11 C12 C17 121.9(2)
C12 C13 C14 121.6(2)
C12 C13 H13 119.2
C14 C13 H13 119.2
C15 C14 C13 119.3(2)
C15 C14 C18 120.1(2)
C13 C14 C18 120.6(2)
C14 C18 H18A 109.5
C14 C18 H18B 109.5
H18A C18 H18B 109.5
C14 C18 H18C 109.5
H18A C18 H18C 109.5
H18B C18 H18C 109.5
C23 C24 C25 120.3(3)
C23 C24 H24 119.9
C25 C24 H24 119.9
C26 C25 C24 120.2(2)
C26 C25 H25 119.9
C24 C25 H25 119.9
C25 C26 C21 120.0(2)
C25 C26 H26 120
C21 C26 H26 120
C26 C21 C22 119.5(2)
C26 C21 P1 120.57(19)
C22 C21 P1 119.79(18)
C2 C3 N2 106.6(2)
C2 C3 H3 126.7
N2 C3 H3 126.7
C3 C2 N1 107.6(2)
C3 C2 H2 126.2
N1 C2 H2 126.2
C15 C16 C11 117.0(2)
C15 C16 C19 120.2(2)
C11 C16 C19 122.8(2)
C14 C15 C16 121.7(2)
C14 C15 H15 119.2
C16 C15 H15 119.2
C12 C17 H17A 109.5
C12 C17 H17B 109.5
H17A C17 H17B 109.5
C12 C17 H17C 109.5
H17A C17 H17C 109.5
H17B C17 H17C 109.5
C16 C19 H19A 109.5
C16 C19 H19B 109.5
H19A C19 H19B 109.5
C16 C19 H19C 109.5
H19A C19 H19C 109.5
H19B C19 H19C 109.5
C34 C33 C32 119.6(3)
C34 C33 H33 120.2
C32 C33 H33 120.2
C31 C32 C33 120.1(3)
C31 C32 H32 120
C33 C32 H32 120
C42 C41 C46 119.8(2)
C42 C41 P1 121.94(19)
C46 C41 P1 118.22(19)
C45 C46 C41 119.9(2)
C45 C46 H46 120.1
C41 C46 H46 120.1
C46 C45 C44 120.3(2)
C46 C45 H45 119.8
C44 C45 H45 119.8
C45 C44 C43 120.0(2)
C45 C44 H44 120
C43 C44 H44 120
C42 C43 C44 120.3(3)
C42 C43 H43 119.8
C44 C43 H43 119.8
C43 C42 C41 119.7(2)
C43 C42 H42 120.1
C41 C42 H42 120.1
C23 C22 C21 119.9(2)
C23 C22 H22 120.1
C21 C22 H22 120.1
C24 C23 C22 120.0(2)
C24 C23 H23 120
C22 C23 H23 120
O4 S2 O6 115.84(12)
O4 S2 O5 115.22(13)
O6 S2 O5 114.48(11)
O4 S2 C8 101.65(12)
O6 S2 C8 104.13(12)
O5 S2 C8 102.86(12)

loop_
_geom_bond_atom_site_label_1
_geom_bond_atom_site_label_2
_geom_bond_distance
C7 F1 1.314(3)
C7 F2 1.326(3)
C7 F3 1.328(3)
C7 S1 1.823(3)
C8 F6 1.323(3)
C8 F4 1.326(3)
C8 F5 1.337(3)
C8 S2 1.819(3)
P1 C21 1.786(3)
P1 C31 1.791(2)
P1 C41 1.797(3)
P1 C6 1.803(2)
O1 S1 1.4417(19)
O2 S1 1.429(2)
O3 S1 1.4332(19)
O6 S2 1.4357(18)
O5 S2 1.440(2)
O4 S2 1.4328(19)
C34 C35 1.382(4)
C34 C33 1.382(4)
C34 H34 0.93
C35 C36 1.383(4)
C35 H35 0.93
C36 C31 1.393(4)
C36 H36 0.93
C31 C32 1.389(4)
C6 C5 1.527(3)
C6 H6A 0.97
C6 H6B 0.97
C5 C4 1.525(3)
C5 H5A 0.97
C5 H5B 0.97
C4 N2 1.473(3)
C4 H4A 0.97
C4 H4B 0.97
N2 C1 1.331(3)
N2 C3 1.383(3)
C1 N1 1.336(3)
C1 H1 0.93
N1 C2 1.377(3)
N1 C11 1.449(3)
C11 C16 1.398(3)
C11 C12 1.399(4)
C12 C13 1.389(4)
C12 C17 1.507(4)
C13 C14 1.392(4)
C13 H13 0.93
C14 C15 1.387(4)
C14 C18 1.508(4)
C18 H18A 0.96
C18 H18B 0.96
C18 H18C 0.96
C24 C23 1.381(4)
C24 C25 1.382(4)
C24 H24 0.93
C25 C26 1.380(4)
C25 H25 0.93
C26 C21 1.394(3)
C26 H26 0.93
C21 C22 1.396(3)
C3 C2 1.347(4)
C3 H3 0.93
C2 H2 0.93
C16 C15 1.393(4)
C16 C19 1.500(4)
C15 H15 0.93
C17 H17A 0.96
C17 H17B 0.96
C17 H17C 0.96
C19 H19A 0.96
C19 H19B 0.96
C19 H19C 0.96
C33 C32 1.388(4)
C33 H33 0.93
C32 H32 0.93
C41 C42 1.389(3)
C41 C46 1.401(3)
C46 C45 1.381(4)
C46 H46 0.93
C45 C44 1.382(4)
C45 H45 0.93
C44 C43 1.388(4)
C44 H44 0.93
C43 C42 1.387(4)
C43 H43 0.93
C42 H42 0.93
C22 C23 1.388(4)
C22 H22 0.93
C23 H23 0.93

loop_
_geom_torsion_atom_site_label_1
_geom_torsion_atom_site_label_2
_geom_torsion_atom_site_label_3
_geom_torsion_atom_site_label_4
_geom_torsion
F1 C7 S1 O2 64.0(2)
F2 C7 S1 O2 -56.3(2)
F3 C7 S1 O2 -175.4(2)
F1 C7 S1 O3 -174.5(2)
F2 C7 S1 O3 65.3(2)
F3 C7 S1 O3 -53.8(2)
F1 C7 S1 O1 -56.3(2)
F2 C7 S1 O1 -176.49(19)
F3 C7 S1 O1 64.4(2)
C33 C34 C35 C36 -0.7(4)
C34 C35 C36 C31 -0.1(4)
C35 C36 C31 C32 0.8(4)
C35 C36 C31 P1 -176.6(2)
C21 P1 C31 C32 45.2(2)
C41 P1 C31 C32 164.28(19)
C6 P1 C31 C32 -73.9(2)
C21 P1 C31 C36 -137.4(2)
C41 P1 C31 C36 -18.3(2)
C6 P1 C31 C36 103.6(2)
C21 P1 C6 C5 -159.22(18)
C31 P1 C6 C5 -39.1(2)
C41 P1 C6 C5 81.9(2)
P1 C6 C5 C4 177.88(17)
C6 C5 C4 N2 177.9(2)
C5 C4 N2 C1 -94.0(3)
C5 C4 N2 C3 88.9(3)
C3 N2 C1 N1 0.0(3)
C4 N2 C1 N1 -177.6(2)
N2 C1 N1 C2 0.1(3)
N2 C1 N1 C11 177.8(2)
C1 N1 C11 C16 -65.3(3)
C2 N1 C11 C16 111.9(3)
C1 N1 C11 C12 116.4(3)
C2 N1 C11 C12 -66.4(3)
C16 C11 C12 C13 -1.2(4)
N1 C11 C12 C13 177.0(2)
C16 C11 C12 C17 178.2(2)
N1 C11 C12 C17 -3.6(3)
C11 C12 C13 C14 0.6(4)
C17 C12 C13 C14 -178.8(2)
C12 C13 C14 C15 0.4(4)
C12 C13 C14 C18 -179.7(2)
C23 C24 C25 C26 1.2(4)
C24 C25 C26 C21 0.4(4)
C25 C26 C21 C22 -1.8(4)
C25 C26 C21 P1 174.0(2)
C31 P1 C21 C26 34.9(2)
C41 P1 C21 C26 -84.4(2)
C6 P1 C21 C26 155.8(2)
C31 P1 C21 C22 -149.33(19)
C41 P1 C21 C22 91.4(2)
C6 P1 C21 C22 -28.4(2)
C1 N2 C3 C2 -0.1(3)
C4 N2 C3 C2 177.4(2)
N2 C3 C2 N1 0.2(3)
C1 N1 C2 C3 -0.2(3)
C11 N1 C2 C3 -177.9(2)
C12 C11 C16 C15 0.6(4)
N1 C11 C16 C15 -177.6(2)
C12 C11 C16 C19 179.7(2)
N1 C11 C16 C19 1.5(3)
C13 C14 C15 C16 -1.0(4)
C18 C14 C15 C16 179.1(2)
C11 C16 C15 C14 0.5(4)
C19 C16 C15 C14 -178.7(2)
C35 C34 C33 C32 0.9(4)
C36 C31 C32 C33 -0.7(4)
P1 C31 C32 C33 176.8(2)
C34 C33 C32 C31 -0.2(4)
C21 P1 C41 C42 -130.3(2)
C31 P1 C41 C42 110.1(2)
C6 P1 C41 C42 -12.1(2)
C21 P1 C41 C46 47.3(2)
C31 P1 C41 C46 -72.3(2)
C6 P1 C41 C46 165.55(18)
C42 C41 C46 C45 -1.1(4)
P1 C41 C46 C45 -178.79(19)
C41 C46 C45 C44 -0.8(4)
C46 C45 C44 C43 2.0(4)
C45 C44 C43 C42 -1.3(4)
C44 C43 C42 C41 -0.6(4)
C46 C41 C42 C43 1.8(4)
P1 C41 C42 C43 179.36(19)
C26 C21 C22 C23 1.7(4)
P1 C21 C22 C23 -174.15(19)
C25 C24 C23 C22 -1.3(4)
C21 C22 C23 C24 -0.2(4)
F6 C8 S2 O4 -178.59(19)
F4 C8 S2 O4 -57.5(2)
F5 C8 S2 O4 61.9(2)
F6 C8 S2 O6 -57.9(2)
F4 C8 S2 O6 63.2(2)
F5 C8 S2 O6 -177.39(17)
F6 C8 S2 O5 61.8(2)
F4 C8 S2 O5 -177.10(18)
F5 C8 S2 O5 -57.7(2)
